data_4020132
loop_
_publ_author_name
'Li Liu'
'Qian Chen'
'Yun-Dong Wu'
'Chaozhong Li'

_journal_name_full 'Journal of Organic Chemistry'
_journal_page_first 1539
_journal_page_last 1544
_journal_paper_doi 10.1021/jo0481349
_journal_volume 70
_journal_year 2005
_chemical_formula_sum 'C7 H12 I N O'
_chemical_formula_weight 253.08
_space_group_IT_number 2
_symmetry_cell_setting triclinic
_symmetry_space_group_name_Hall '-P 1'
_symmetry_space_group_name_H-M 'P -1'
_atom_sites_solution_hydrogens geom
_atom_sites_solution_primary direct
_atom_sites_solution_secondary difmap
_cell_angle_alpha 75.244(16)
_cell_angle_beta 83.760(17)
_cell_angle_gamma 78.475(17)
_cell_formula_units_Z 2
_cell_length_a 4.919(5)
_cell_length_b 7.728(7)
_cell_length_c 12.222(12)
_cell_measurement_reflns_used 1594
_cell_measurement_temperature 293(2)
_cell_measurement_theta_max 27.63
_cell_measurement_theta_min 2.77
_cell_volume 439.4(7)
_diffrn_ambient_temperature 293(2)
_diffrn_detector_area_resol_mean ?
_diffrn_measurement_device_type 'CCD area detector'
_diffrn_measurement_method 'phi and omega scans'
_diffrn_radiation_monochromator graphite
_diffrn_radiation_source 'fine-focus sealed tube'
_diffrn_radiation_type MoK\a
_diffrn_radiation_wavelength 0.71073
_diffrn_reflns_av_R_equivalents 0.0627
_diffrn_reflns_av_sigmaI/netI 0.0477
_diffrn_reflns_limit_h_max 5
_diffrn_reflns_limit_h_min -5
_diffrn_reflns_limit_k_max 9
_diffrn_reflns_limit_k_min -6
_diffrn_reflns_limit_l_max 14
_diffrn_reflns_limit_l_min -11
_diffrn_reflns_number 2237
_diffrn_reflns_theta_max 25.50
_diffrn_reflns_theta_min 1.73
_diffrn_standards_decay_% ?
_diffrn_standards_interval_count ?
_diffrn_standards_interval_time ?
_diffrn_standards_number ?
_exptl_absorpt_coefficient_mu 3.582
_exptl_absorpt_correction_T_max 1.0000
_exptl_absorpt_correction_T_min 0.5376
_exptl_absorpt_correction_type sadabs
_exptl_absorpt_process_details ?
_exptl_crystal_colour colourless
_exptl_crystal_density_diffrn 1.913
_exptl_crystal_density_meas ?
_exptl_crystal_density_method 'not measured'
_exptl_crystal_description ?
_exptl_crystal_F_000 244
_exptl_crystal_size_max ?
_exptl_crystal_size_mid ?
_exptl_crystal_size_min ?
_refine_ls_extinction_coef ?
_refine_ls_extinction_method none
_refine_ls_goodness_of_fit_ref 1.103
_refine_ls_hydrogen_treatment mixed
_refine_ls_matrix_type full
_refine_ls_number_parameters 94
_refine_ls_number_reflns 1590
_refine_ls_number_restraints 0
_refine_ls_restrained_S_all 1.103
_refine_ls_R_factor_all 0.0460
_refine_ls_R_factor_gt 0.0430
_refine_ls_shift/su_max 2.541
_refine_ls_shift/su_mean 0.059
_refine_ls_structure_factor_coef Fsqd
_refine_ls_weighting_details 'calc w=1/[\s^2^(Fo^2^)+(0.0703P)^2^+0.0000P] where P=(Fo^2^+2Fc^2^)/3'
_refine_ls_weighting_scheme calc
_refine_ls_wR_factor_gt 0.1082
_refine_ls_wR_factor_ref 0.1105
_reflns_number_gt 1444
_reflns_number_total 1590
_reflns_threshold_expression >2sigma(I)
_cod_depositor_comments
;
The following automatic conversions were performed:
'_symmetry_cell_setting' value 'Triclinic' changed to 'triclinic'
according to '/home/saulius/struct/CIF-dictionaries/cif_core.dic'
dictionary named 'cif_core.dic' version 2.4.1 from 2010-06-29.

Automatic conversion script
Id: cif_fix_enum 1527 2010-12-29 10:47:43Z saulius 
;
_cod_original_sg_symbol_H-M 'P 1'
_cod_database_code 4020132

loop_
_symmetry_equiv_pos_as_xyz
'x, y, z'
'-x, -y, -z'

loop_
_atom_site_label
_atom_site_type_symbol
_atom_site_fract_x
_atom_site_fract_y
_atom_site_fract_z
_atom_site_U_iso_or_equiv
_atom_site_adp_type
_atom_site_occupancy
_atom_site_symmetry_multiplicity
_atom_site_calc_flag
_atom_site_refinement_flags
_atom_site_disorder_assembly
_atom_site_disorder_group
I I 0.02695(8) 0.73780(4) 0.11730(3) 0.0573(2) Uani 1 1 d . . .
O O 0.0956(8) 0.2023(5) 0.5250(3) 0.0468(8) Uani 1 1 d . . .
N N 0.2636(9) 0.0656(5) 0.3841(3) 0.0397(9) Uani 1 1 d . . .
H12 H 0.1433 -0.0048 0.4069 0.048 Uiso 1 1 calc R . .
C1 C 0.2599(9) 0.1900(6) 0.4426(4) 0.0359(10) Uani 1 1 d . . .
C2 C 0.4581(10) 0.3233(7) 0.4011(4) 0.0429(11) Uani 1 1 d . . .
H2A H 0.6194 0.2672 0.3613 0.051 Uiso 1 1 calc R . .
H2B H 0.5213 0.3523 0.4656 0.051 Uiso 1 1 calc R . .
C3 C 0.3205(10) 0.4989(7) 0.3218(4) 0.0412(11) Uani 1 1 d . . .
H3A H 0.1756 0.5628 0.3650 0.049 Uiso 1 1 calc R . .
H3B H 0.4580 0.5763 0.2934 0.049 Uiso 1 1 calc R . .
C4 C 0.1945(10) 0.4678(7) 0.2217(4) 0.0398(10) Uani 1 1 d . . .
H4 H 0.037(13) 0.406(8) 0.252(5) 0.048 Uiso 1 1 calc . . .
C5 C 0.3816(11) 0.3563(7) 0.1468(4) 0.0436(11) Uani 1 1 d . . .
H5A H 0.5735 0.3619 0.1548 0.052 Uiso 1 1 calc R . .
H5B H 0.3411 0.4118 0.0684 0.052 Uiso 1 1 calc R . .
C6 C 0.3508(12) 0.1560(7) 0.1735(4) 0.0440(11) Uani 1 1 d . . .
H6A H 0.1560 0.1523 0.1701 0.053 Uiso 1 1 calc R . .
H6B H 0.4522 0.1038 0.1135 0.053 Uiso 1 1 calc R . .
C7 C 0.4467(11) 0.0337(7) 0.2858(4) 0.0441(11) Uani 1 1 d . . .
H7A H 0.4606 -0.0920 0.2827 0.053 Uiso 1 1 calc R . .
H7B H 0.6311 0.0514 0.2961 0.053 Uiso 1 1 calc R . .
